data_4025685
loop_
_publ_author_name
'Jos\'e C. Gonz\'alez-G\'omez'
'Mohamed Medjahdi'
'Francisco Foubelo'
'Miguel Yus'

_publ_section_title
;
 Stereoselective \a-Aminoallylation of Aldehydes with
 Chiraltert-Butanesulfinamides and Allyl Bromides
;
_journal_name_full 'Journal of Organic Chemistry'
_journal_page_first 6308
_journal_page_last 6311
_journal_paper_doi 10.1021/jo101379u
_journal_volume 75
_journal_year 2010
_chemical_absolute_configuration rmad
_chemical_formula_moiety 'C18 H28 N O S'
_chemical_formula_sum 'C18 H28 N O S'
_chemical_formula_weight 306.47
_chemical_name_systematic
;
?
;
_space_group_IT_number 4
_symmetry_cell_setting monoclinic
_symmetry_space_group_name_Hall 'P 2yb'
_symmetry_space_group_name_H-M 'P 1 21 1'
_atom_sites_solution_hydrogens mixed
_atom_sites_solution_primary direct
_atom_sites_solution_secondary difmap
_audit_creation_method SHELXL-97
_cell_angle_alpha 90.00
_cell_angle_beta 103.447(3)
_cell_angle_gamma 90.00
_cell_formula_units_Z 2
_cell_length_a 5.3449(8)
_cell_length_b 17.133(3)
_cell_length_c 10.4547(15)
_cell_measurement_reflns_used 28.71
_cell_measurement_temperature 298(1)
_cell_measurement_theta_max 22.75
_cell_measurement_theta_min 2.3
_cell_volume 931.1(3)
_computing_cell_refinement 'Bruker SMART V5.625'
_computing_data_collection 'Bruker SMART V5.625'
_computing_data_reduction 'Bruker SAINT V6.28A'
_computing_molecular_graphics
;
'SHELXTL Rel. 6.12/V (Siemens,
1996)'
;
_computing_publication_material 'SHELX-97 (Sheldrick, 1997)'
_computing_structure_refinement 'SHELXL-97 (Sheldrick, 1997)'
_computing_structure_solution 'SHELXS-97 (Sheldrick, 1990)'
_diffrn_ambient_temperature 298(1)
_diffrn_measured_fraction_theta_full 0.996
_diffrn_measured_fraction_theta_max 0.996
_diffrn_measurement_device_type 'CCD area detector'
_diffrn_measurement_method 'phi and omega scans'
_diffrn_radiation_monochromator graphite
_diffrn_radiation_source 'fine-focus sealed tube'
_diffrn_radiation_type MoK\a
_diffrn_radiation_wavelength 0.71073
_diffrn_reflns_av_R_equivalents 0.0420
_diffrn_reflns_av_sigmaI/netI 0.0676
_diffrn_reflns_limit_h_max 6
_diffrn_reflns_limit_h_min -6
_diffrn_reflns_limit_k_max 20
_diffrn_reflns_limit_k_min -20
_diffrn_reflns_limit_l_max 12
_diffrn_reflns_limit_l_min -12
_diffrn_reflns_number 7828
_diffrn_reflns_theta_full 25.08
_diffrn_reflns_theta_max 25.08
_diffrn_reflns_theta_min 2.00
_exptl_absorpt_coefficient_mu 0.174
_exptl_absorpt_correction_T_max 0.9827
_exptl_absorpt_correction_T_min 0.5548
_exptl_absorpt_correction_type multi-scan
_exptl_absorpt_process_details 'Bruker/Siemens SADABS V2.03'
_exptl_crystal_colour colorless
_exptl_crystal_density_diffrn 1.093
_exptl_crystal_density_method 'not measured'
_exptl_crystal_description block
_exptl_crystal_F_000 334
_exptl_crystal_size_max 0.49
_exptl_crystal_size_mid 0.38
_exptl_crystal_size_min 0.10
_refine_diff_density_max 0.197
_refine_diff_density_min -0.138
_refine_diff_density_rms 0.029
_refine_ls_abs_structure_details 'Flack H D (1983), Acta Cryst. A39, 876-881'
_refine_ls_abs_structure_Flack 0.01(8)
_refine_ls_extinction_method none
_refine_ls_goodness_of_fit_ref 1.030
_refine_ls_hydrogen_treatment mixed
_refine_ls_matrix_type full
_refine_ls_number_parameters 206
_refine_ls_number_reflns 3266
_refine_ls_number_restraints 1
_refine_ls_restrained_S_all 1.030
_refine_ls_R_factor_all 0.0441
_refine_ls_R_factor_gt 0.0394
_refine_ls_shift/su_max 0.006
_refine_ls_shift/su_mean 0.001
_refine_ls_structure_factor_coef Fsqd
_refine_ls_weighting_details 'calc w=1/[\s2^(Fo2^)+(0.0247P)2^+0.0905P] where P=(Fo2^+2Fc2^)/3'
_refine_ls_weighting_scheme calc
_refine_ls_wR_factor_gt 0.0980
_refine_ls_wR_factor_ref 0.1016
_reflns_number_gt 2982
_reflns_number_total 3266
_reflns_threshold_expression I>2\s(I)
_cod_data_source_file jo101379u_si_001.cif
_cod_data_source_block x
_cod_original_cell_volume 931.1(2)
_cod_original_sg_symbol_H-M 'P 21'
_cod_database_code 4025685

loop_
_symmetry_equiv_pos_as_xyz
'x, y, z'
'-x, y+1/2, -z'

loop_
_atom_site_label
_atom_site_type_symbol
_atom_site_fract_x
_atom_site_fract_y
_atom_site_fract_z
_atom_site_U_iso_or_equiv
_atom_site_adp_type
_atom_site_occupancy
_atom_site_symmetry_multiplicity
_atom_site_calc_flag
_atom_site_refinement_flags
_atom_site_disorder_assembly
_atom_site_disorder_group
C1 C 0.2714(4) 0.77214(13) 0.4825(2) 0.0467(5) Uani 1 1 d . . .
H1 H 0.1197 0.7397 0.4477 0.056 Uiso 1 1 calc R . .
C2 C 0.2654(5) 0.79400(14) 0.6242(2) 0.0514(6) Uani 1 1 d . . .
H2 H 0.1070 0.8238 0.6197 0.062 Uiso 1 1 calc R . .
C3 C 0.2506(6) 0.72296(17) 0.7053(3) 0.0678(7) Uani 1 1 d . . .
H3 H 0.1433 0.6825 0.6665 0.081 Uiso 1 1 calc R . .
C5 C 0.5566(8) 0.7743(2) 0.9025(3) 0.0985(12) Uani 1 1 d . . .
H5A H 0.7334 0.7592 0.9072 0.118 Uiso 1 1 calc R . .
H5B H 0.5331 0.7778 0.9915 0.118 Uiso 1 1 calc R . .
C6 C 0.5054(7) 0.85229(17) 0.8369(3) 0.0851(10) Uani 1 1 d . . .
H6A H 0.6426 0.8881 0.8758 0.102 Uiso 1 1 calc R . .
H6B H 0.3455 0.8732 0.8512 0.102 Uiso 1 1 calc R . .
C7 C 0.4879(5) 0.84594(16) 0.6917(3) 0.0668(7) Uani 1 1 d . . .
H7A H 0.6476 0.8247 0.6776 0.080 Uiso 1 1 calc R . .
H7B H 0.4651 0.8976 0.6527 0.080 Uiso 1 1 calc R . .
C8 C 0.5072(5) 0.72410(16) 0.4725(3) 0.0603(6) Uani 1 1 d . . .
H8A H 0.6591 0.7565 0.4997 0.072 Uiso 1 1 calc R . .
H8B H 0.5239 0.6807 0.5335 0.072 Uiso 1 1 calc R . .
C9 C 0.4999(5) 0.69217(17) 0.3362(3) 0.0691(8) Uani 1 1 d . . .
H9A H 0.4969 0.7357 0.2765 0.083 Uiso 1 1 calc R . .
H9B H 0.6568 0.6630 0.3394 0.083 Uiso 1 1 calc R . .
C10 C 0.2735(5) 0.64011(14) 0.2817(3) 0.0574(6) Uani 1 1 d . . .
C11 C 0.2244(7) 0.57372(17) 0.3469(3) 0.0759(9) Uani 1 1 d . . .
H11 H 0.3357 0.5603 0.4262 0.091 Uiso 1 1 calc R . .
C12 C 0.0161(7) 0.52735(17) 0.2975(4) 0.0836(10) Uani 1 1 d . . .
H12 H -0.0121 0.4829 0.3431 0.100 Uiso 1 1 calc R . .
C13 C -0.1501(7) 0.54598(17) 0.1820(4) 0.0765(9) Uani 1 1 d . . .
H13 H -0.2929 0.5148 0.1489 0.092 Uiso 1 1 calc R . .
C14 C -0.1051(7) 0.61020(19) 0.1160(3) 0.0829(9) Uani 1 1 d . . .
H14 H -0.2175 0.6232 0.0368 0.099 Uiso 1 1 calc R . .
C15 C 0.1064(6) 0.65692(16) 0.1650(3) 0.0704(8) Uani 1 1 d . . .
H15 H 0.1352 0.7006 0.1176 0.084 Uiso 1 1 calc R . .
N1 N 0.2526(3) 0.84046(12) 0.3970(2) 0.0497(5) Uani 1 1 d . . .
H1N H 0.362(5) 0.875(2) 0.422(3) 0.075 Uiso 1 1 d . . .
S1 S -0.03570(9) 0.87497(3) 0.33001(5) 0.04765(16) Uani 1 1 d . . .
O1 O -0.1544(3) 0.91708(12) 0.42426(17) 0.0666(5) Uani 1 1 d . . .
C16 C 0.0659(4) 0.95039(14) 0.2267(2) 0.0520(6) Uani 1 1 d . . .
C17 C 0.2419(5) 1.00926(16) 0.3112(3) 0.0676(7) Uani 1 1 d . . .
H17A H 0.4082 0.9863 0.3441 0.101 Uiso 1 1 calc R . .
H17B H 0.1703 1.0245 0.3836 0.101 Uiso 1 1 calc R . .
H17C H 0.2586 1.0544 0.2593 0.101 Uiso 1 1 calc R . .
C18 C -0.1823(5) 0.9897(2) 0.1542(3) 0.0751(8) Uani 1 1 d . . .
H18A H -0.1444 1.0274 0.0934 0.113 Uiso 1 1 calc R . .
H18B H -0.2608 1.0154 0.2165 0.113 Uiso 1 1 calc R . .
H18C H -0.2980 0.9511 0.1071 0.113 Uiso 1 1 calc R . .
C19 C 0.1901(5) 0.90825(18) 0.1289(3) 0.0649(7) Uani 1 1 d . . .
H19A H 0.2249 0.9450 0.0659 0.097 Uiso 1 1 calc R . .
H19B H 0.0755 0.8686 0.0842 0.097 Uiso 1 1 calc R . .
H19C H 0.3483 0.8846 0.1750 0.097 Uiso 1 1 calc R . .
C4 C 0.3799(8) 0.71385(19) 0.8285(3) 0.0896(10) Uani 1 1 d . . .
H4 H 0.3597 0.6675 0.8711 0.107 Uiso 1 1 calc R . .

loop_
_atom_site_aniso_label
_atom_site_aniso_U_11
_atom_site_aniso_U_22
_atom_site_aniso_U_33
_atom_site_aniso_U_23
_atom_site_aniso_U_13
_atom_site_aniso_U_12
C1 0.0401(11) 0.0465(12) 0.0507(13) -0.0021(10) 0.0052(10) -0.0026(9)
C2 0.0502(12) 0.0505(13) 0.0531(14) 0.0035(11) 0.0110(10) 0.0053(10)
C3 0.0775(18) 0.0570(16) 0.0694(18) 0.0072(13) 0.0180(15) -0.0073(13)
C5 0.146(3) 0.075(2) 0.0593(18) 0.0059(16) -0.007(2) 0.006(2)
C6 0.125(3) 0.066(2) 0.0560(17) -0.0067(13) 0.0028(17) 0.0041(16)
C7 0.0800(18) 0.0592(16) 0.0563(15) -0.0044(12) 0.0062(13) -0.0076(13)
C8 0.0489(13) 0.0587(15) 0.0708(16) -0.0087(13) 0.0086(12) 0.0049(11)
C9 0.0672(17) 0.0656(17) 0.080(2) -0.0140(14) 0.0284(15) 0.0044(13)
C10 0.0705(16) 0.0446(13) 0.0600(15) -0.0082(11) 0.0208(13) 0.0074(11)
C11 0.097(2) 0.0577(17) 0.0670(18) 0.0059(14) 0.0058(16) 0.0074(16)
C12 0.122(3) 0.0473(15) 0.081(2) 0.0023(14) 0.022(2) -0.0093(17)
C13 0.089(2) 0.0516(15) 0.085(2) -0.0192(15) 0.0115(18) -0.0041(15)
C14 0.103(2) 0.071(2) 0.0617(18) -0.0074(15) -0.0064(17) 0.0087(18)
C15 0.101(2) 0.0526(15) 0.0551(16) 0.0050(12) 0.0138(16) 0.0034(15)
N1 0.0400(10) 0.0535(11) 0.0540(12) 0.0018(9) 0.0080(9) -0.0025(8)
S1 0.0383(2) 0.0572(3) 0.0468(3) 0.0019(3) 0.0085(2) -0.0016(3)
O1 0.0599(10) 0.0875(12) 0.0578(10) 0.0074(10) 0.0248(8) 0.0172(10)
C16 0.0439(12) 0.0566(14) 0.0565(15) 0.0063(11) 0.0136(11) -0.0039(10)
C17 0.0577(15) 0.0571(16) 0.087(2) -0.0023(14) 0.0158(14) -0.0090(12)
C18 0.0522(14) 0.091(2) 0.0825(19) 0.0325(17) 0.0163(14) 0.0086(14)
C19 0.0610(14) 0.0818(17) 0.0561(15) 0.0039(14) 0.0225(12) -0.0027(13)
C4 0.126(3) 0.065(2) 0.073(2) 0.0184(16) 0.014(2) 0.003(2)

loop_
_atom_type_symbol
_atom_type_description
_atom_type_scat_dispersion_real
_atom_type_scat_dispersion_imag
_atom_type_scat_source
C C 0.0033 0.0016 'International Tables Vol C Tables 4.2.6.8 and 6.1.1.4'
H H 0.0000 0.0000 'International Tables Vol C Tables 4.2.6.8 and 6.1.1.4'
N N 0.0061 0.0033 'International Tables Vol C Tables 4.2.6.8 and 6.1.1.4'
O O 0.0106 0.0060 'International Tables Vol C Tables 4.2.6.8 and 6.1.1.4'
S S 0.1246 0.1234 'International Tables Vol C Tables 4.2.6.8 and 6.1.1.4'

loop_
_geom_angle_atom_site_label_1
_geom_angle_atom_site_label_2
_geom_angle_atom_site_label_3
_geom_angle
_geom_angle_site_symmetry_1
_geom_angle_site_symmetry_3
_geom_angle_publ_flag
N1 C1 C8 109.26(19) . . ?
N1 C1 C2 112.35(19) . . ?
C8 C1 C2 113.6(2) . . ?
N1 C1 H1 107.1 . . ?
C8 C1 H1 107.1 . . ?
C2 C1 H1 107.1 . . ?
C3 C2 C7 110.6(2) . . ?
C3 C2 C1 111.4(2) . . ?
C7 C2 C1 113.6(2) . . ?
C3 C2 H2 107.0 . . ?
C7 C2 H2 107.0 . . ?
C1 C2 H2 107.0 . . ?
C4 C3 C2 124.3(3) . . ?
C4 C3 H3 117.8 . . ?
C2 C3 H3 117.8 . . ?
C4 C5 C6 110.9(3) . . ?
C4 C5 H5A 109.5 . . ?
C6 C5 H5A 109.5 . . ?
C4 C5 H5B 109.5 . . ?
C6 C5 H5B 109.5 . . ?
H5A C5 H5B 108.1 . . ?
C5 C6 C7 111.1(3) . . ?
C5 C6 H6A 109.4 . . ?
C7 C6 H6A 109.4 . . ?
C5 C6 H6B 109.4 . . ?
C7 C6 H6B 109.4 . . ?
H6A C6 H6B 108.0 . . ?
C6 C7 C2 111.6(2) . . ?
C6 C7 H7A 109.3 . . ?
C2 C7 H7A 109.3 . . ?
C6 C7 H7B 109.3 . . ?
C2 C7 H7B 109.3 . . ?
H7A C7 H7B 108.0 . . ?
C9 C8 C1 114.6(2) . . ?
C9 C8 H8A 108.6 . . ?
C1 C8 H8A 108.6 . . ?
C9 C8 H8B 108.6 . . ?
C1 C8 H8B 108.6 . . ?
H8A C8 H8B 107.6 . . ?
C10 C9 C8 114.3(2) . . ?
C10 C9 H9A 108.7 . . ?
C8 C9 H9A 108.7 . . ?
C10 C9 H9B 108.7 . . ?
C8 C9 H9B 108.7 . . ?
H9A C9 H9B 107.6 . . ?
C15 C10 C11 117.0(3) . . ?
C15 C10 C9 121.0(2) . . ?
C11 C10 C9 122.0(3) . . ?
C12 C11 C10 121.6(3) . . ?
C12 C11 H11 119.2 . . ?
C10 C11 H11 119.2 . . ?
C13 C12 C11 120.3(3) . . ?
C13 C12 H12 119.8 . . ?
C11 C12 H12 119.8 . . ?
C14 C13 C12 119.2(3) . . ?
C14 C13 H13 120.4 . . ?
C12 C13 H13 120.4 . . ?
C13 C14 C15 120.6(3) . . ?
C13 C14 H14 119.7 . . ?
C15 C14 H14 119.7 . . ?
C10 C15 C14 121.2(3) . . ?
C10 C15 H15 119.4 . . ?
C14 C15 H15 119.4 . . ?
C1 N1 S1 118.15(15) . . ?
C1 N1 H1N 115(2) . . ?
S1 N1 H1N 114(2) . . ?
O1 S1 N1 113.32(10) . . ?
O1 S1 C16 106.20(11) . . ?
N1 S1 C16 97.28(10) . . ?
C17 C16 C18 110.3(2) . . ?
C17 C16 C19 113.5(2) . . ?
C18 C16 C19 109.9(2) . . ?
C17 C16 S1 110.61(17) . . ?
C18 C16 S1 105.06(16) . . ?
C19 C16 S1 107.12(18) . . ?
C16 C17 H17A 109.5 . . ?
C16 C17 H17B 109.5 . . ?
H17A C17 H17B 109.5 . . ?
C16 C17 H17C 109.5 . . ?
H17A C17 H17C 109.5 . . ?
H17B C17 H17C 109.5 . . ?
C16 C18 H18A 109.5 . . ?
C16 C18 H18B 109.5 . . ?
H18A C18 H18B 109.5 . . ?
C16 C18 H18C 109.5 . . ?
H18A C18 H18C 109.5 . . ?
H18B C18 H18C 109.5 . . ?
C16 C19 H19A 109.5 . . ?
C16 C19 H19B 109.5 . . ?
H19A C19 H19B 109.5 . . ?
C16 C19 H19C 109.5 . . ?
H19A C19 H19C 109.5 . . ?
H19B C19 H19C 109.5 . . ?
C3 C4 C5 123.2(3) . . ?
C3 C4 H4 118.4 . . ?
C5 C4 H4 118.4 . . ?

loop_
_geom_bond_atom_site_label_1
_geom_bond_atom_site_label_2
_geom_bond_distance
_geom_bond_site_symmetry_2
_geom_bond_publ_flag
C1 N1 1.462(3) . ?
C1 C8 1.529(3) . ?
C1 C2 1.536(3) . ?
C1 H1 0.9800 . ?
C2 C3 1.496(3) . ?
C2 C7 1.521(3) . ?
C2 H2 0.9800 . ?
C3 C4 1.322(4) . ?
C3 H3 0.9300 . ?
C5 C4 1.490(5) . ?
C5 C6 1.498(4) . ?
C5 H5A 0.9700 . ?
C5 H5B 0.9700 . ?
C6 C7 1.503(4) . ?
C6 H6A 0.9700 . ?
C6 H6B 0.9700 . ?
C7 H7A 0.9700 . ?
C7 H7B 0.9700 . ?
C8 C9 1.518(4) . ?
C8 H8A 0.9700 . ?
C8 H8B 0.9700 . ?
C9 C10 1.504(4) . ?
C9 H9A 0.9700 . ?
C9 H9B 0.9700 . ?
C10 C15 1.365(4) . ?
C10 C11 1.382(4) . ?
C11 C12 1.368(5) . ?
C11 H11 0.9300 . ?
C12 C13 1.360(5) . ?
C12 H12 0.9300 . ?
C13 C14 1.350(5) . ?
C13 H13 0.9300 . ?
C14 C15 1.383(4) . ?
C14 H14 0.9300 . ?
C15 H15 0.9300 . ?
N1 S1 1.6473(19) . ?
N1 H1N 0.83(3) . ?
S1 O1 1.4781(18) . ?
S1 C16 1.845(2) . ?
C16 C17 1.515(4) . ?
C16 C18 1.523(3) . ?
C16 C19 1.524(4) . ?
C17 H17A 0.9600 . ?
C17 H17B 0.9600 . ?
C17 H17C 0.9600 . ?
C18 H18A 0.9600 . ?
C18 H18B 0.9600 . ?
C18 H18C 0.9600 . ?
C19 H19A 0.9600 . ?
C19 H19B 0.9600 . ?
C19 H19C 0.9600 . ?
C4 H4 0.9300 . ?
